data_1538497
loop_
_publ_author_name
'Preiss, H.'

_publ_section_title
;
 Darstellung und Kristallstruktur der Verbindung As Cl5 Sb Cl5 As Cl3
;
_journal_name_full 'Zeitschrift fuer Anorganische und Allgemeine Chemie'
_journal_page_first 71
_journal_page_last 75
_journal_volume 380
_journal_year 1971
_chemical_formula_sum 'As2 Cl13 Sb'
_chemical_name_systematic 'As Cl5 Sb Cl5 As Cl3'
_space_group_IT_number 36
_symmetry_space_group_name_Hall 'C 2c -2'
_symmetry_space_group_name_H-M 'C m c 21'
_cell_angle_alpha 90
_cell_angle_beta 90
_cell_angle_gamma 90
_cell_formula_units_Z 4
_cell_length_a 10.02
_cell_length_b 16.2
_cell_length_c 11.67
_cell_volume 1894.321
_citation_journal_id_ASTM ZAACAB
_cod_data_source_file Preiss_ZAACAB_1971_1082.cif
_cod_data_source_block As2Cl13Sb1
_cod_original_formula_sum 'As2 Cl13 Sb1'
_cod_database_code 1538497

loop_
_symmetry_equiv_pos_as_xyz
x,y,z
-x,-y,z+1/2
-x,y,z
x,-y,z+1/2
x+1/2,y+1/2,z
-x+1/2,-y+1/2,z+1/2
-x+1/2,y+1/2,z
x+1/2,-y+1/2,z+1/2

loop_
_atom_site_label
_atom_site_type_symbol
_atom_site_fract_x
_atom_site_fract_y
_atom_site_fract_z
_atom_site_occupancy
_atom_site_U_iso_or_equiv
Cl3 Cl-1 0.166 0.1485 0.886 1 0.0
Cl1 Cl-1 0 0.3306 0.8922 1 0.0
Cl7 Cl-1 0.5 0.3653 0.1357 1 0.0
Cl9 Cl-1 0.334 0.0346 0.1306 1 0.0
As2 As+3 0.5 0.36 0.9584 1 0.0
Cl4 Cl-1 0.1668 0.2647 0.119 1 0.0
Cl6 Cl-1 0.5 0.2382 0.905 1 0.0
Cl8 Cl-1 0.5 0.0443 0.827 1 0.0
Cl2 Cl-1 0 0.0873 0.117 1 0.0
Cl5 Cl-1 0.334 0.4176 0.8976 1 0.0
Sb1 Sb+5 0 0.208 0 1 0.0
As1 As+5 0 0.4589 0.1495 1 0.0
